data_4085096
loop_
_publ_author_name
'Hao, Pengfei'
'Yang, Zhi'
'Li, Wenling'
'Ma, Xiaoli'
'Roesky, Herbert W.'
'Yang, Ying'
'Li, Jiarong'

_publ_section_title
;
 Aluminum Complexes Containing the C--O--Al--O--C Framework as Efficient
 Initiators for Ring-Opening Polymerization of \e-Caprolactone
;
_journal_issue 1
_journal_name_full Organometallics
_journal_page_first 105
_journal_paper_doi 10.1021/om500950p
_journal_volume 34
_journal_year 2015
_chemical_absolute_configuration ad
_chemical_formula_sum 'C55 H59 Al N2 O2'
_chemical_formula_weight 807.02
_chemical_name_systematic
; 
 ? 
;
_space_group_IT_number 19
_symmetry_cell_setting orthorhombic
_symmetry_space_group_name_Hall 'P 2ac 2ab'
_symmetry_space_group_name_H-M 'P 21 21 21'
_atom_sites_solution_hydrogens geom
_atom_sites_solution_primary direct
_atom_sites_solution_secondary difmap
_audit_creation_method SHELXL-97
_cell_angle_alpha 90.00
_cell_angle_beta 90.00
_cell_angle_gamma 90.00
_cell_formula_units_Z 4
_cell_length_a 14.725(2)
_cell_length_b 16.853(2)
_cell_length_c 18.508(3)
_cell_measurement_reflns_used 17977
_cell_measurement_temperature 143(2)
_cell_measurement_theta_max 29.114
_cell_measurement_theta_min 2.600
_cell_volume 4593.0(11)
_computing_cell_refinement 'CrystalClear (Rigaku Inc., 2008)'
_computing_data_collection 'CrystalClear (Rigaku Inc., 2008)'
_computing_data_reduction 'CrystalClear (Rigaku Inc., 2008)'
_computing_structure_refinement 'SHELXL-97 (Sheldrick, 1997)'
_computing_structure_solution 'SHELXS-97 (Sheldrick, 1990)'
_diffrn_ambient_temperature 143(2)
_diffrn_detector_area_resol_mean 28.5714
_diffrn_measured_fraction_theta_full 0.993
_diffrn_measured_fraction_theta_max 0.993
_diffrn_measurement_device_type AFC10/Saturn724+
_diffrn_measurement_method 'phi and omega scans'
_diffrn_radiation_monochromator graphite
_diffrn_radiation_source 'Rotating Anode'
_diffrn_radiation_type MoK\a
_diffrn_radiation_wavelength 0.71073
_diffrn_reflns_av_R_equivalents 0.0321
_diffrn_reflns_av_sigmaI/netI 0.0374
_diffrn_reflns_limit_h_max 19
_diffrn_reflns_limit_h_min -16
_diffrn_reflns_limit_k_max 22
_diffrn_reflns_limit_k_min -22
_diffrn_reflns_limit_l_max 24
_diffrn_reflns_limit_l_min -19
_diffrn_reflns_number 39499
_diffrn_reflns_theta_full 28.50
_diffrn_reflns_theta_max 28.50
_diffrn_reflns_theta_min 2.66
_diffrn_standards_decay_% 0
_diffrn_standards_interval_count 0
_diffrn_standards_interval_time 0
_diffrn_standards_number 0
_exptl_absorpt_coefficient_mu 0.087
_exptl_absorpt_correction_T_max 0.9618
_exptl_absorpt_correction_T_min 0.9531
_exptl_absorpt_correction_type multi-scan
_exptl_crystal_colour Colorless
_exptl_crystal_density_diffrn 1.167
_exptl_crystal_density_method 'not measured'
_exptl_crystal_description Block
_exptl_crystal_F_000 1728
_exptl_crystal_size_max 0.56
_exptl_crystal_size_mid 0.50
_exptl_crystal_size_min 0.45
_refine_diff_density_max 0.154
_refine_diff_density_min -0.168
_refine_diff_density_rms 0.033
_refine_ls_abs_structure_details 'Flack H D (1983), Acta Cryst. A39, 876-881'
_refine_ls_abs_structure_Flack -0.06(10)
_refine_ls_extinction_coef 0.0024(5)
_refine_ls_extinction_expression Fc^*^=kFc[1+0.001xFc^2^\l^3^/sin(2\q)]^-1/4^
_refine_ls_extinction_method SHELXL
_refine_ls_goodness_of_fit_ref 1.003
_refine_ls_hydrogen_treatment constr
_refine_ls_matrix_type full
_refine_ls_number_parameters 551
_refine_ls_number_reflns 11508
_refine_ls_number_restraints 0
_refine_ls_restrained_S_all 1.003
_refine_ls_R_factor_all 0.0423
_refine_ls_R_factor_gt 0.0399
_refine_ls_shift/su_max 0.001
_refine_ls_shift/su_mean 0.000
_refine_ls_structure_factor_coef Fsqd
_refine_ls_weighting_details 'calc w=1/[\s^2^(Fo^2^)+(0.0596P)^2^+0.1560P] where P=(Fo^2^+2Fc^2^)/3'
_refine_ls_weighting_scheme calc
_refine_ls_wR_factor_gt 0.1012
_refine_ls_wR_factor_ref 0.1031
_reflns_number_gt 11052
_reflns_number_total 11508
_reflns_threshold_expression >2sigma(I)
_cod_data_source_file om500950p_si_002.cif
_cod_data_source_block bo2182
_cod_depositor_comments
;
The following automatic conversions were performed:

'_symmetry_cell_setting' value 'Orthorhombic' changed to
'orthorhombic' according to
/home/saulius/struct/COD-crude-data--automatic-downloads/rss-feeds/ACS/lib/dictionaries/cif_core.dic
dictionary named 'cif_core.dic' version 2.4.2 from 2011-04-26.

Automatic conversion script
Id: cif_fix_values 2935 2014-11-11 08:27:57Z andrius 

 Adding full bibliography for 4085095--4085097.cif.

The following automatic conversions were performed:

'_exptl_absorpt_correction_type' value 'Multi-scans' was replaced
with the value 'multi-scan' as specified in the replacement file
'src/cod-tools/trunk/data/replacement-values/replacement_values.lst'.

Automatic conversion script
Id: cif_fix_values 5376 2017-05-30 11:51:03Z andrius 
;
_cod_original_cell_volume 4592.9(11)
_cod_original_sg_symbol_H-M P2(1)2(1)2(1)
_cod_database_code 4085096

loop_
_symmetry_equiv_pos_as_xyz
'x, y, z'
'-x+1/2, -y, z+1/2'
'-x, y+1/2, -z+1/2'
'x+1/2, -y+1/2, -z'

loop_
_atom_site_label
_atom_site_type_symbol
_atom_site_fract_x
_atom_site_fract_y
_atom_site_fract_z
_atom_site_U_iso_or_equiv
_atom_site_adp_type
_atom_site_occupancy
_atom_site_symmetry_multiplicity
_atom_site_calc_flag
_atom_site_refinement_flags
Al1 Al 0.50927(3) 0.49596(2) 0.544053(19) 0.01911(9) Uani 1 1 d .
O1 O 0.47558(7) 0.43514(6) 0.47536(5) 0.0239(2) Uani 1 1 d .
O2 O 0.61601(7) 0.52874(6) 0.52695(6) 0.0298(2) Uani 1 1 d .
N1 N 0.48922(8) 0.44021(6) 0.63120(6) 0.0220(2) Uani 1 1 d .
N2 N 0.42340(8) 0.57881(7) 0.55949(6) 0.0231(2) Uani 1 1 d .
C1 C 0.59037(10) 0.32440(8) 0.65167(7) 0.0256(3) Uani 1 1 d .
C2 C 0.60131(11) 0.24189(9) 0.65380(8) 0.0314(3) Uani 1 1 d .
H2 H 0.6588 0.2202 0.6661 0.038 Uiso 1 1 calc R
C3 C 0.52971(12) 0.19145(8) 0.63830(9) 0.0328(3) Uani 1 1 d .
H3 H 0.5380 0.1356 0.6406 0.039 Uiso 1 1 calc R
C4 C 0.44586(11) 0.22259(9) 0.61949(8) 0.0310(3) Uani 1 1 d .
H4 H 0.3975 0.1876 0.6077 0.037 Uiso 1 1 calc R
C5 C 0.43108(10) 0.30425(8) 0.61753(7) 0.0264(3) Uani 1 1 d .
C6 C 0.50427(10) 0.35487(7) 0.63443(7) 0.0230(3) Uani 1 1 d .
C7 C 0.45547(10) 0.47646(8) 0.68976(7) 0.0252(3) Uani 1 1 d .
C8 C 0.41692(10) 0.55216(9) 0.68725(8) 0.0283(3) Uani 1 1 d .
H8 H 0.4041 0.5761 0.7326 0.034 Uiso 1 1 calc R
C9 C 0.39485(10) 0.59707(8) 0.62607(8) 0.0262(3) Uani 1 1 d .
C10 C 0.38971(10) 0.62493(8) 0.49842(8) 0.0252(3) Uani 1 1 d .
C11 C 0.31425(10) 0.59643(8) 0.45949(8) 0.0276(3) Uani 1 1 d .
C12 C 0.28041(11) 0.64425(10) 0.40366(9) 0.0343(3) Uani 1 1 d .
H12 H 0.2290 0.6267 0.3770 0.041 Uiso 1 1 calc R
C13 C 0.31978(12) 0.71619(10) 0.38630(10) 0.0398(4) Uani 1 1 d .
H13 H 0.2944 0.7483 0.3492 0.048 Uiso 1 1 calc R
C14 C 0.39615(12) 0.74115(9) 0.42308(10) 0.0396(4) Uani 1 1 d .
H14 H 0.4240 0.7900 0.4101 0.048 Uiso 1 1 calc R
C15 C 0.43338(11) 0.69600(8) 0.47905(9) 0.0316(3) Uani 1 1 d .
C16 C 0.67259(11) 0.37708(8) 0.66564(9) 0.0306(3) Uani 1 1 d .
H16 H 0.6523 0.4337 0.6634 0.037 Uiso 1 1 calc R
C17 C 0.74317(12) 0.36403(10) 0.60635(10) 0.0393(4) Uani 1 1 d .
H17A H 0.7626 0.3084 0.6066 0.047 Uiso 1 1 calc R
H17B H 0.7957 0.3984 0.6151 0.047 Uiso 1 1 calc R
H17C H 0.7165 0.3769 0.5593 0.047 Uiso 1 1 calc R
C18 C 0.71476(13) 0.36252(11) 0.74025(10) 0.0441(4) Uani 1 1 d .
H18A H 0.7393 0.3085 0.7423 0.053 Uiso 1 1 calc R
H18B H 0.6681 0.3689 0.7776 0.053 Uiso 1 1 calc R
H18C H 0.7638 0.4008 0.7485 0.053 Uiso 1 1 calc R
C19 C 0.33695(11) 0.33504(9) 0.59790(9) 0.0322(3) Uani 1 1 d .
H19 H 0.3424 0.3935 0.5895 0.039 Uiso 1 1 calc R
C20 C 0.30118(12) 0.29814(12) 0.52866(10) 0.0457(4) Uani 1 1 d .
H20A H 0.3448 0.3071 0.4895 0.055 Uiso 1 1 calc R
H20B H 0.2429 0.3225 0.5160 0.055 Uiso 1 1 calc R
H20C H 0.2928 0.2410 0.5357 0.055 Uiso 1 1 calc R
C21 C 0.26936(13) 0.32308(14) 0.65936(11) 0.0510(5) Uani 1 1 d .
H21A H 0.2101 0.3446 0.6453 0.061 Uiso 1 1 calc R
H21B H 0.2912 0.3506 0.7026 0.061 Uiso 1 1 calc R
H21C H 0.2633 0.2663 0.6697 0.061 Uiso 1 1 calc R
C22 C 0.45694(13) 0.43426(10) 0.76159(8) 0.0360(4) Uani 1 1 d .
H22A H 0.4220 0.3849 0.7580 0.043 Uiso 1 1 calc R
H22B H 0.4299 0.4685 0.7986 0.043 Uiso 1 1 calc R
H22C H 0.5198 0.4220 0.7748 0.043 Uiso 1 1 calc R
C23 C 0.33266(13) 0.66776(10) 0.63893(10) 0.0391(4) Uani 1 1 d .
H23A H 0.3214 0.6950 0.5930 0.047 Uiso 0.50 1 calc PR
H23B H 0.3616 0.7045 0.6729 0.047 Uiso 0.50 1 calc PR
H23C H 0.2749 0.6493 0.6592 0.047 Uiso 0.50 1 calc PR
H23D H 0.3172 0.6709 0.6904 0.047 Uiso 0.50 1 calc PR
H23E H 0.2770 0.6614 0.6105 0.047 Uiso 0.50 1 calc PR
H23F H 0.3637 0.7166 0.6242 0.047 Uiso 0.50 1 calc PR
C24 C 0.27028(10) 0.51658(9) 0.47574(9) 0.0316(3) Uani 1 1 d .
H24 H 0.3186 0.4811 0.4957 0.038 Uiso 1 1 calc R
C25 C 0.23090(14) 0.47580(12) 0.40902(10) 0.0459(4) Uani 1 1 d .
H25A H 0.1788 0.5062 0.3912 0.055 Uiso 1 1 calc R
H25B H 0.2112 0.4221 0.4218 0.055 Uiso 1 1 calc R
H25C H 0.2774 0.4730 0.3712 0.055 Uiso 1 1 calc R
C26 C 0.19737(15) 0.52477(14) 0.53319(11) 0.0565(5) Uani 1 1 d .
H26A H 0.2244 0.5460 0.5776 0.068 Uiso 1 1 calc R
H26B H 0.1706 0.4726 0.5431 0.068 Uiso 1 1 calc R
H26C H 0.1500 0.5610 0.5160 0.068 Uiso 1 1 calc R
C27 C 0.52077(11) 0.72498(9) 0.51534(9) 0.0362(4) Uani 1 1 d .
H27 H 0.5451 0.6806 0.5455 0.043 Uiso 1 1 calc R
C28 C 0.50463(16) 0.79655(12) 0.56532(13) 0.0593(6) Uani 1 1 d .
H28A H 0.4747 0.8391 0.5381 0.071 Uiso 1 1 calc R
H28B H 0.5630 0.8157 0.5839 0.071 Uiso 1 1 calc R
H28C H 0.4659 0.7805 0.6058 0.071 Uiso 1 1 calc R
C29 C 0.59288(13) 0.74634(12) 0.45920(12) 0.0526(5) Uani 1 1 d .
H29A H 0.5732 0.7932 0.4320 0.063 Uiso 1 1 calc R
H29B H 0.6012 0.7017 0.4260 0.063 Uiso 1 1 calc R
H29C H 0.6504 0.7578 0.4837 0.063 Uiso 1 1 calc R
C30 C 0.52149(10) 0.41291(8) 0.41177(7) 0.0244(3) Uani 1 1 d .
H30 H 0.5866 0.4296 0.4142 0.029 Uiso 1 1 calc R
C31 C 0.51469(10) 0.32440(9) 0.39800(8) 0.0284(3) Uani 1 1 d .
C32 C 0.54176(12) 0.26298(10) 0.44274(10) 0.0380(4) Uani 1 1 d .
H32 H 0.5715 0.2735 0.4873 0.046 Uiso 1 1 calc R
C33 C 0.52437(14) 0.18527(11) 0.42095(13) 0.0523(5) Uani 1 1 d .
H33 H 0.5412 0.1424 0.4514 0.063 Uiso 1 1 calc R
C34 C 0.48272(15) 0.16998(11) 0.35521(13) 0.0563(6) Uani 1 1 d .
H34 H 0.4722 0.1167 0.3408 0.068 Uiso 1 1 calc R
C35 C 0.45633(13) 0.23152(12) 0.31036(11) 0.0501(5) Uani 1 1 d .
H35 H 0.4283 0.2207 0.2652 0.060 Uiso 1 1 calc R
C36 C 0.47132(11) 0.30944(10) 0.33219(9) 0.0345(4) Uani 1 1 d .
C37 C 0.44624(11) 0.38594(11) 0.29948(8) 0.0356(4) Uani 1 1 d .
C38 C 0.39877(14) 0.40491(16) 0.23658(9) 0.0536(5) Uani 1 1 d .
H38 H 0.3787 0.3642 0.2048 0.064 Uiso 1 1 calc R
C39 C 0.38132(15) 0.48372(18) 0.22110(10) 0.0630(7) Uani 1 1 d .
H39 H 0.3482 0.4967 0.1787 0.076 Uiso 1 1 calc R
C40 C 0.41098(15) 0.54412(15) 0.26603(10) 0.0543(5) Uani 1 1 d .
H40 H 0.3979 0.5978 0.2544 0.065 Uiso 1 1 calc R
C41 C 0.46006(12) 0.52597(11) 0.32833(9) 0.0391(4) Uani 1 1 d .
H41 H 0.4819 0.5670 0.3589 0.047 Uiso 1 1 calc R
C42 C 0.47639(11) 0.44717(9) 0.34483(7) 0.0297(3) Uani 1 1 d .
C43 C 0.69213(9) 0.57540(8) 0.54157(8) 0.0251(3) Uani 1 1 d .
H43 H 0.6807 0.6298 0.5220 0.030 Uiso 1 1 calc R
C44 C 0.77909(10) 0.54414(8) 0.50791(8) 0.0250(3) Uani 1 1 d .
C45 C 0.79471(11) 0.52074(9) 0.43708(8) 0.0319(3) Uani 1 1 d .
H45 H 0.7474 0.5223 0.4022 0.038 Uiso 1 1 calc R
C46 C 0.88159(11) 0.49485(10) 0.41831(9) 0.0367(4) Uani 1 1 d .
H46 H 0.8934 0.4779 0.3703 0.044 Uiso 1 1 calc R
C47 C 0.95069(11) 0.49361(9) 0.46898(9) 0.0368(4) Uani 1 1 d .
H47 H 1.0096 0.4764 0.4550 0.044 Uiso 1 1 calc R
C48 C 0.93545(10) 0.51706(9) 0.53999(9) 0.0323(3) Uani 1 1 d .
H48 H 0.9831 0.5160 0.5746 0.039 Uiso 1 1 calc R
C49 C 0.84887(10) 0.54200(8) 0.55909(8) 0.0251(3) Uani 1 1 d .
C50 C 0.81136(10) 0.56618(8) 0.62943(8) 0.0253(3) Uani 1 1 d .
C51 C 0.85171(12) 0.57260(10) 0.69708(9) 0.0347(3) Uani 1 1 d .
H51 H 0.9143 0.5609 0.7036 0.042 Uiso 1 1 calc R
C52 C 0.79824(14) 0.59656(11) 0.75506(9) 0.0427(4) Uani 1 1 d .
H52 H 0.8249 0.6017 0.8016 0.051 Uiso 1 1 calc R
C53 C 0.70662(13) 0.61300(11) 0.74607(9) 0.0407(4) Uani 1 1 d .
H53 H 0.6712 0.6288 0.7865 0.049 Uiso 1 1 calc R
C54 C 0.66599(11) 0.60664(9) 0.67832(8) 0.0318(3) Uani 1 1 d .
H54 H 0.6033 0.6180 0.6721 0.038 Uiso 1 1 calc R
C55 C 0.71888(10) 0.58341(8) 0.62044(8) 0.0252(3) Uani 1 1 d .

loop_
_atom_site_aniso_label
_atom_site_aniso_U_11
_atom_site_aniso_U_22
_atom_site_aniso_U_33
_atom_site_aniso_U_23
_atom_site_aniso_U_13
_atom_site_aniso_U_12
Al1 0.02013(19) 0.01945(17) 0.01776(16) -0.00012(13) -0.00074(14) 0.00100(14)
O1 0.0243(5) 0.0288(5) 0.0186(4) -0.0031(3) 0.0023(4) -0.0019(4)
O2 0.0225(5) 0.0363(5) 0.0305(5) -0.0023(4) -0.0004(4) -0.0049(4)
N1 0.0246(6) 0.0218(5) 0.0196(5) -0.0010(4) -0.0001(5) 0.0011(4)
N2 0.0225(6) 0.0228(5) 0.0240(5) -0.0005(4) -0.0006(5) 0.0022(4)
C1 0.0297(8) 0.0233(6) 0.0238(6) 0.0007(5) -0.0017(6) 0.0006(5)
C2 0.0347(9) 0.0247(7) 0.0347(8) 0.0020(5) -0.0024(7) 0.0029(6)
C3 0.0411(9) 0.0204(6) 0.0370(8) 0.0035(5) -0.0014(7) -0.0018(6)
C4 0.0356(8) 0.0258(7) 0.0316(7) 0.0048(6) -0.0016(6) -0.0087(6)
C5 0.0292(8) 0.0270(6) 0.0230(6) 0.0030(5) 0.0009(6) -0.0018(5)
C6 0.0302(7) 0.0212(5) 0.0176(5) 0.0017(4) 0.0015(5) 0.0012(5)
C7 0.0257(7) 0.0298(7) 0.0201(6) -0.0026(5) 0.0008(5) -0.0020(5)
C8 0.0304(8) 0.0319(7) 0.0226(6) -0.0066(5) 0.0025(6) 0.0020(6)
C9 0.0248(7) 0.0243(6) 0.0295(7) -0.0054(5) 0.0012(6) 0.0001(5)
C10 0.0249(7) 0.0229(6) 0.0277(7) 0.0015(5) -0.0019(6) 0.0061(5)
C11 0.0225(7) 0.0281(6) 0.0322(7) 0.0027(5) -0.0009(6) 0.0039(5)
C12 0.0283(8) 0.0362(8) 0.0383(8) 0.0047(6) -0.0067(7) 0.0060(6)
C13 0.0426(10) 0.0329(8) 0.0439(9) 0.0098(7) -0.0095(8) 0.0085(7)
C14 0.0429(10) 0.0270(7) 0.0490(9) 0.0109(7) -0.0062(8) 0.0018(7)
C15 0.0313(8) 0.0225(6) 0.0410(8) 0.0030(6) -0.0042(7) 0.0023(5)
C16 0.0306(8) 0.0232(6) 0.0380(8) 0.0023(6) -0.0055(7) 0.0004(6)
C17 0.0329(9) 0.0333(8) 0.0515(10) 0.0066(7) 0.0055(8) -0.0008(7)
C18 0.0427(10) 0.0442(10) 0.0453(10) -0.0016(8) -0.0142(8) -0.0044(8)
C19 0.0295(8) 0.0295(7) 0.0375(8) 0.0046(6) -0.0070(7) -0.0036(6)
C20 0.0328(9) 0.0628(12) 0.0414(9) -0.0030(8) -0.0070(8) -0.0048(8)
C21 0.0332(10) 0.0734(14) 0.0464(11) -0.0025(10) 0.0038(8) 0.0113(9)
C22 0.0470(10) 0.0411(8) 0.0197(6) 0.0016(6) 0.0033(6) 0.0016(7)
C23 0.0401(9) 0.0343(8) 0.0428(9) -0.0060(7) 0.0050(8) 0.0120(7)
C24 0.0248(7) 0.0324(7) 0.0374(8) 0.0068(6) -0.0068(6) -0.0024(6)
C25 0.0447(11) 0.0470(10) 0.0460(10) -0.0010(8) -0.0034(8) -0.0131(8)
C26 0.0546(12) 0.0660(13) 0.0490(11) -0.0056(10) 0.0150(10) -0.0239(10)
C27 0.0366(9) 0.0238(6) 0.0481(9) 0.0075(6) -0.0093(7) -0.0027(6)
C28 0.0626(14) 0.0388(9) 0.0764(15) -0.0096(9) -0.0170(12) -0.0070(9)
C29 0.0437(11) 0.0499(10) 0.0644(12) 0.0195(9) -0.0086(10) -0.0108(8)
C30 0.0257(7) 0.0293(6) 0.0181(6) -0.0040(5) 0.0027(5) -0.0023(5)
C31 0.0260(7) 0.0308(7) 0.0285(7) -0.0054(5) 0.0080(6) -0.0026(6)
C32 0.0351(9) 0.0327(7) 0.0462(9) -0.0002(7) 0.0111(8) 0.0056(6)
C33 0.0473(11) 0.0304(8) 0.0792(14) -0.0034(9) 0.0238(11) 0.0051(8)
C34 0.0472(11) 0.0357(9) 0.0860(15) -0.0231(10) 0.0265(11) -0.0097(8)
C35 0.0400(10) 0.0555(12) 0.0548(11) -0.0303(9) 0.0155(9) -0.0199(9)
C36 0.0285(8) 0.0443(9) 0.0307(7) -0.0153(6) 0.0098(6) -0.0107(7)
C37 0.0298(8) 0.0554(10) 0.0216(7) -0.0067(6) 0.0031(6) -0.0065(7)
C38 0.0434(11) 0.0920(17) 0.0253(8) -0.0101(9) -0.0049(8) -0.0077(11)
C39 0.0527(12) 0.110(2) 0.0260(8) 0.0151(11) -0.0046(8) 0.0117(13)
C40 0.0552(13) 0.0723(14) 0.0354(9) 0.0233(9) 0.0071(9) 0.0099(11)
C41 0.0423(10) 0.0447(9) 0.0302(8) 0.0084(6) 0.0076(7) 0.0037(7)
C42 0.0288(8) 0.0406(8) 0.0196(6) 0.0011(5) 0.0036(6) -0.0031(6)
C43 0.0217(7) 0.0255(6) 0.0282(6) 0.0013(5) 0.0001(6) -0.0015(5)
C44 0.0232(7) 0.0258(6) 0.0261(7) 0.0022(5) 0.0018(6) -0.0040(5)
C45 0.0339(8) 0.0352(7) 0.0267(7) -0.0009(6) 0.0026(6) -0.0082(6)
C46 0.0383(9) 0.0346(8) 0.0370(8) -0.0070(7) 0.0133(7) -0.0064(7)
C47 0.0271(8) 0.0326(7) 0.0508(9) -0.0081(7) 0.0136(7) -0.0021(6)
C48 0.0233(7) 0.0292(7) 0.0443(9) -0.0010(6) 0.0016(6) 0.0001(5)
C49 0.0246(7) 0.0206(6) 0.0300(7) 0.0004(5) 0.0010(6) -0.0031(5)
C50 0.0267(7) 0.0227(6) 0.0266(6) 0.0004(5) 0.0000(6) -0.0045(5)
C51 0.0340(9) 0.0381(8) 0.0321(7) 0.0010(6) -0.0057(7) -0.0034(7)
C52 0.0527(11) 0.0487(10) 0.0266(7) -0.0041(7) -0.0043(7) -0.0066(8)
C53 0.0496(11) 0.0436(9) 0.0288(8) -0.0084(7) 0.0103(8) -0.0096(8)
C54 0.0297(8) 0.0316(7) 0.0341(8) -0.0051(6) 0.0082(7) -0.0056(6)
C55 0.0254(7) 0.0221(6) 0.0280(6) -0.0008(5) 0.0023(6) -0.0046(5)

loop_
_atom_type_symbol
_atom_type_description
_atom_type_scat_dispersion_real
_atom_type_scat_dispersion_imag
_atom_type_scat_source
C C 0.0033 0.0016 'International Tables Vol C Tables 4.2.6.8 and 6.1.1.4'
H H 0.0000 0.0000 'International Tables Vol C Tables 4.2.6.8 and 6.1.1.4'
N N 0.0061 0.0033 'International Tables Vol C Tables 4.2.6.8 and 6.1.1.4'
O O 0.0106 0.0060 'International Tables Vol C Tables 4.2.6.8 and 6.1.1.4'
Al Al 0.0645 0.0514 'International Tables Vol C Tables 4.2.6.8 and 6.1.1.4'

loop_
_geom_angle_atom_site_label_1
_geom_angle_atom_site_label_2
_geom_angle_atom_site_label_3
_geom_angle
O2 Al1 O1 109.02(5)
O2 Al1 N1 117.78(6)
O1 Al1 N1 106.97(5)
O2 Al1 N2 113.85(5)
O1 Al1 N2 111.03(5)
N1 Al1 N2 97.62(5)
C30 O1 Al1 130.01(9)
C43 O2 Al1 153.08(10)
C7 N1 C6 118.27(11)
C7 N1 Al1 121.44(9)
C6 N1 Al1 120.14(8)
C9 N2 C10 118.97(12)
C9 N2 Al1 121.01(9)
C10 N2 Al1 120.00(9)
C2 C1 C6 118.25(14)
C2 C1 C16 118.85(14)
C6 C1 C16 122.87(12)
C3 C2 C1 121.08(15)
C3 C2 H2 119.5
C1 C2 H2 119.5
C2 C3 C4 119.87(13)
C2 C3 H3 120.1
C4 C3 H3 120.1
C3 C4 C5 121.30(14)
C3 C4 H4 119.4
C5 C4 H4 119.4
C4 C5 C6 118.19(14)
C4 C5 C19 118.97(13)
C6 C5 C19 122.84(13)
C1 C6 C5 121.28(12)
C1 C6 N1 120.52(12)
C5 C6 N1 118.17(12)
N1 C7 C8 122.71(13)
N1 C7 C22 119.53(13)
C8 C7 C22 117.76(13)
C7 C8 C9 127.93(13)
C7 C8 H8 116.0
C9 C8 H8 116.0
N2 C9 C8 123.20(13)
N2 C9 C23 120.88(13)
C8 C9 C23 115.88(13)
C15 C10 C11 121.39(13)
C15 C10 N2 119.73(13)
C11 C10 N2 118.87(12)
C12 C11 C10 117.47(13)
C12 C11 C24 120.15(14)
C10 C11 C24 122.38(13)
C13 C12 C11 121.78(15)
C13 C12 H12 119.1
C11 C12 H12 119.1
C14 C13 C12 119.64(15)
C14 C13 H13 120.2
C12 C13 H13 120.2
C13 C14 C15 121.29(15)
C13 C14 H14 119.4
C15 C14 H14 119.4
C14 C15 C10 118.26(14)
C14 C15 C27 118.75(14)
C10 C15 C27 122.97(13)
C1 C16 C17 109.57(13)
C1 C16 C18 112.41(13)
C17 C16 C18 110.38(14)
C1 C16 H16 108.1
C17 C16 H16 108.1
C18 C16 H16 108.1
C16 C17 H17A 109.5
C16 C17 H17B 109.5
H17A C17 H17B 109.5
C16 C17 H17C 109.5
H17A C17 H17C 109.5
H17B C17 H17C 109.5
C16 C18 H18A 109.5
C16 C18 H18B 109.5
H18A C18 H18B 109.5
C16 C18 H18C 109.5
H18A C18 H18C 109.5
H18B C18 H18C 109.5
C20 C19 C5 112.16(14)
C20 C19 C21 110.43(15)
C5 C19 C21 111.76(13)
C20 C19 H19 107.4
C5 C19 H19 107.4
C21 C19 H19 107.4
C19 C20 H20A 109.5
C19 C20 H20B 109.5
H20A C20 H20B 109.5
C19 C20 H20C 109.5
H20A C20 H20C 109.5
H20B C20 H20C 109.5
C19 C21 H21A 109.5
C19 C21 H21B 109.5
H21A C21 H21B 109.5
C19 C21 H21C 109.5
H21A C21 H21C 109.5
H21B C21 H21C 109.5
C7 C22 H22A 109.5
C7 C22 H22B 109.5
H22A C22 H22B 109.5
C7 C22 H22C 109.5
H22A C22 H22C 109.5
H22B C22 H22C 109.5
C9 C23 H23A 109.5
C9 C23 H23B 109.5
H23A C23 H23B 109.5
C9 C23 H23C 109.5
H23A C23 H23C 109.5
H23B C23 H23C 109.5
C9 C23 H23D 109.5
H23A C23 H23D 141.1
H23B C23 H23D 56.3
H23C C23 H23D 56.3
C9 C23 H23E 109.5
H23A C23 H23E 56.3
H23B C23 H23E 141.1
H23C C23 H23E 56.3
H23D C23 H23E 109.5
C9 C23 H23F 109.5
H23A C23 H23F 56.3
H23B C23 H23F 56.3
H23C C23 H23F 141.1
H23D C23 H23F 109.5
H23E C23 H23F 109.5
C26 C24 C11 111.02(14)
C26 C24 C25 109.82(14)
C11 C24 C25 113.52(13)
C26 C24 H24 107.4
C11 C24 H24 107.4
C25 C24 H24 107.4
C24 C25 H25A 109.5
C24 C25 H25B 109.5
H25A C25 H25B 109.5
C24 C25 H25C 109.5
H25A C25 H25C 109.5
H25B C25 H25C 109.5
C24 C26 H26A 109.5
C24 C26 H26B 109.5
H26A C26 H26B 109.5
C24 C26 H26C 109.5
H26A C26 H26C 109.5
H26B C26 H26C 109.5
C29 C27 C15 111.14(15)
C29 C27 C28 109.35(16)
C15 C27 C28 112.58(15)
C29 C27 H27 107.9
C15 C27 H27 107.9
C28 C27 H27 107.9
C27 C28 H28A 109.5
C27 C28 H28B 109.5
H28A C28 H28B 109.5
C27 C28 H28C 109.5
H28A C28 H28C 109.5
H28B C28 H28C 109.5
C27 C29 H29A 109.5
C27 C29 H29B 109.5
H29A C29 H29B 109.5
C27 C29 H29C 109.5
H29A C29 H29C 109.5
H29B C29 H29C 109.5
O1 C30 C31 111.74(11)
O1 C30 C42 111.75(12)
C31 C30 C42 101.99(11)
O1 C30 H30 110.4
C31 C30 H30 110.4
C42 C30 H30 110.4
C32 C31 C36 121.19(15)
C32 C31 C30 128.02(14)
C36 C31 C30 110.73(13)
C31 C32 C33 118.46(18)
C31 C32 H32 120.8
C33 C32 H32 120.8
C34 C33 C32 120.64(19)
C34 C33 H33 119.7
C32 C33 H33 119.7
C35 C34 C33 120.74(17)
C35 C34 H34 119.6
C33 C34 H34 119.6
C34 C35 C36 119.24(18)
C34 C35 H35 120.4
C36 C35 H35 120.4
C35 C36 C31 119.71(17)
C35 C36 C37 131.88(17)
C31 C36 C37 108.36(13)
C38 C37 C42 119.31(18)
C38 C37 C36 132.06(17)
C42 C37 C36 108.60(14)
C39 C38 C37 119.08(19)
C39 C38 H38 120.5
C37 C38 H38 120.5
C38 C39 C40 121.53(18)
C38 C39 H39 119.2
C40 C39 H39 119.2
C39 C40 C41 119.9(2)
C39 C40 H40 120.1
C41 C40 H40 120.1
C42 C41 C40 118.88(18)
C42 C41 H41 120.6
C40 C41 H41 120.6
C41 C42 C37 121.28(15)
C41 C42 C30 128.34(14)
C37 C42 C30 110.30(14)
O2 C43 C55 116.43(12)
O2 C43 C44 113.72(11)
C55 C43 C44 101.92(11)
O2 C43 H43 108.1
C55 C43 H43 108.1
C44 C43 H43 108.1
C45 C44 C49 120.71(14)
C45 C44 C43 128.74(14)
C49 C44 C43 110.53(12)
C44 C45 C46 118.41(15)
C44 C45 H45 120.8
C46 C45 H45 120.8
C47 C46 C45 120.66(14)
C47 C46 H46 119.7
C45 C46 H46 119.7
C46 C47 C48 121.17(14)
C46 C47 H47 119.4
C48 C47 H47 119.4
C49 C48 C47 118.35(15)
C49 C48 H48 120.8
C47 C48 H48 120.8
C48 C49 C44 120.69(14)
C48 C49 C50 130.82(14)
C44 C49 C50 108.45(12)
C51 C50 C55 120.38(14)
C51 C50 C49 131.14(14)
C55 C50 C49 108.47(12)
C50 C51 C52 118.39(16)
C50 C51 H51 120.8
C52 C51 H51 120.8
C53 C52 C51 121.07(16)
C53 C52 H52 119.5
C51 C52 H52 119.5
C52 C53 C54 120.66(16)
C52 C53 H53 119.7
C54 C53 H53 119.7
C55 C54 C53 118.54(15)
C55 C54 H54 120.7
C53 C54 H54 120.7
C54 C55 C50 120.95(14)
C54 C55 C43 128.66(14)
C50 C55 C43 110.35(12)

loop_
_geom_bond_atom_site_label_1
_geom_bond_atom_site_label_2
_geom_bond_distance
Al1 O2 1.6959(11)
Al1 O1 1.7067(10)
Al1 N1 1.8899(11)
Al1 N2 1.9053(12)
O1 C30 1.4081(16)
O2 C43 1.3956(17)
N1 C7 1.3397(16)
N1 C6 1.4564(16)
N2 C9 1.3380(18)
N2 C10 1.4588(17)
C1 C2 1.4005(19)
C1 C6 1.404(2)
C1 C16 1.523(2)
C2 C3 1.384(2)
C2 H2 0.9500
C3 C4 1.386(2)
C3 H3 0.9500
C4 C5 1.394(2)
C4 H4 0.9500
C5 C6 1.410(2)
C5 C19 1.524(2)
C7 C8 1.397(2)
C7 C22 1.508(2)
C8 C9 1.400(2)
C8 H8 0.9500
C9 C23 1.521(2)
C10 C15 1.406(2)
C10 C11 1.409(2)
C11 C12 1.402(2)
C11 C24 1.523(2)
C12 C13 1.382(2)
C12 H12 0.9500
C13 C14 1.380(2)
C13 H13 0.9500
C14 C15 1.397(2)
C14 H14 0.9500
C15 C27 1.531(2)
C16 C17 1.527(2)
C16 C18 1.534(2)
C16 H16 1.0000
C17 H17A 0.9800
C17 H17B 0.9800
C17 H17C 0.9800
C18 H18A 0.9800
C18 H18B 0.9800
C18 H18C 0.9800
C19 C20 1.519(2)
C19 C21 1.525(2)
C19 H19 1.0000
C20 H20A 0.9800
C20 H20B 0.9800
C20 H20C 0.9800
C21 H21A 0.9800
C21 H21B 0.9800
C21 H21C 0.9800
C22 H22A 0.9800
C22 H22B 0.9800
C22 H22C 0.9800
C23 H23A 0.9800
C23 H23B 0.9800
C23 H23C 0.9800
C23 H23D 0.9800
C23 H23E 0.9800
C23 H23F 0.9800
C24 C26 1.517(3)
C24 C25 1.527(2)
C24 H24 1.0000
C25 H25A 0.9800
C25 H25B 0.9800
C25 H25C 0.9800
C26 H26A 0.9800
C26 H26B 0.9800
C26 H26C 0.9800
C27 C29 1.529(3)
C27 C28 1.539(3)
C27 H27 1.0000
C28 H28A 0.9800
C28 H28B 0.9800
C28 H28C 0.9800
C29 H29A 0.9800
C29 H29B 0.9800
C29 H29C 0.9800
C30 C31 1.5167(19)
C30 C42 1.520(2)
C30 H30 1.0000
C31 C32 1.384(2)
C31 C36 1.398(2)
C32 C33 1.394(2)
C32 H32 0.9500
C33 C34 1.387(3)
C33 H33 0.9500
C34 C35 1.384(3)
C34 H34 0.9500
C35 C36 1.392(2)
C35 H35 0.9500
C36 C37 1.472(3)
C37 C38 1.395(2)
C37 C42 1.402(2)
C38 C39 1.383(4)
C38 H38 0.9500
C39 C40 1.385(4)
C39 H39 0.9500
C40 C41 1.395(3)
C40 H40 0.9500
C41 C42 1.384(2)
C41 H41 0.9500
C43 C55 1.518(2)
C43 C44 1.518(2)
C43 H43 1.0000
C44 C45 1.3882(19)
C44 C49 1.398(2)
C45 C46 1.396(2)
C45 H45 0.9500
C46 C47 1.384(3)
C46 H46 0.9500
C47 C48 1.391(2)
C47 H47 0.9500
C48 C49 1.388(2)
C48 H48 0.9500
C49 C50 1.4718(19)
C50 C51 1.390(2)
C50 C55 1.402(2)
C51 C52 1.391(2)
C51 H51 0.9500
C52 C53 1.387(3)
C52 H52 0.9500
C53 C54 1.394(2)
C53 H53 0.9500
C54 C55 1.381(2)
C54 H54 0.9500

loop_
_geom_torsion_atom_site_label_1
_geom_torsion_atom_site_label_2
_geom_torsion_atom_site_label_3
_geom_torsion_atom_site_label_4
_geom_torsion
O2 Al1 O1 C30 -1.39(13)
N1 Al1 O1 C30 -129.76(11)
N2 Al1 O1 C30 124.82(11)
O1 Al1 O2 C43 174.0(2)
N1 Al1 O2 C43 -64.0(2)
N2 Al1 O2 C43 49.4(2)
O2 Al1 N1 C7 97.84(12)
O1 Al1 N1 C7 -139.07(11)
N2 Al1 N1 C7 -24.27(12)
O2 Al1 N1 C6 -86.57(11)
O1 Al1 N1 C6 36.52(11)
N2 Al1 N1 C6 151.32(10)
O2 Al1 N2 C9 -103.26(11)
O1 Al1 N2 C9 133.24(11)
N1 Al1 N2 C9 21.72(12)
O2 Al1 N2 C10 74.98(11)
O1 Al1 N2 C10 -48.51(11)
N1 Al1 N2 C10 -160.04(10)
C6 C1 C2 C3 0.9(2)
C16 C1 C2 C3 -177.07(14)
C1 C2 C3 C4 0.8(2)
C2 C3 C4 C5 -1.6(2)
C3 C4 C5 C6 0.7(2)
C3 C4 C5 C19 -178.81(14)
C2 C1 C6 C5 -1.9(2)
C16 C1 C6 C5 176.07(13)
C2 C1 C6 N1 -179.77(12)
C16 C1 C6 N1 -1.8(2)
C4 C5 C6 C1 1.0(2)
C19 C5 C6 C1 -179.43(13)
C4 C5 C6 N1 179.00(12)
C19 C5 C6 N1 -1.5(2)
C7 N1 C6 C1 -95.84(16)
Al1 N1 C6 C1 88.44(13)
C7 N1 C6 C5 86.19(15)
Al1 N1 C6 C5 -89.53(14)
C6 N1 C7 C8 -163.08(13)
Al1 N1 C7 C8 12.59(19)
C6 N1 C7 C22 15.8(2)
Al1 N1 C7 C22 -168.58(12)
N1 C7 C8 C9 9.9(2)
C22 C7 C8 C9 -168.91(16)
C10 N2 C9 C8 174.24(14)
Al1 N2 C9 C8 -7.5(2)
C10 N2 C9 C23 -3.6(2)
Al1 N2 C9 C23 174.66(11)
C7 C8 C9 N2 -12.7(3)
C7 C8 C9 C23 165.21(15)
C9 N2 C10 C15 85.65(17)
Al1 N2 C10 C15 -92.63(14)
C9 N2 C10 C11 -95.09(16)
Al1 N2 C10 C11 86.63(14)
C15 C10 C11 C12 -4.2(2)
N2 C10 C11 C12 176.54(13)
C15 C10 C11 C24 175.20(14)
N2 C10 C11 C24 -4.0(2)
C10 C11 C12 C13 0.9(2)
C24 C11 C12 C13 -178.53(16)
C11 C12 C13 C14 2.0(3)
C12 C13 C14 C15 -1.7(3)
C13 C14 C15 C10 -1.5(3)
C13 C14 C15 C27 177.13(17)
C11 C10 C15 C14 4.5(2)
N2 C10 C15 C14 -176.22(14)
C11 C10 C15 C27 -174.06(14)
N2 C10 C15 C27 5.2(2)
C2 C1 C16 C17 63.92(17)
C6 C1 C16 C17 -113.99(15)
C2 C1 C16 C18 -59.20(19)
C6 C1 C16 C18 122.88(15)
C4 C5 C19 C20 -50.91(19)
C6 C5 C19 C20 129.57(15)
C4 C5 C19 C21 73.72(19)
C6 C5 C19 C21 -105.80(17)
C12 C11 C24 C26 -92.31(19)
C10 C11 C24 C26 88.28(18)
C12 C11 C24 C25 32.0(2)
C10 C11 C24 C25 -147.43(15)
C14 C15 C27 C29 -49.3(2)
C10 C15 C27 C29 129.28(17)
C14 C15 C27 C28 73.8(2)
C10 C15 C27 C28 -107.66(18)
Al1 O1 C30 C31 134.29(11)
Al1 O1 C30 C42 -112.13(13)
O1 C30 C31 C32 -57.7(2)
C42 C30 C31 C32 -177.20(15)
O1 C30 C31 C36 119.35(13)
C42 C30 C31 C36 -0.17(16)
C36 C31 C32 C33 -0.4(2)
C30 C31 C32 C33 176.41(16)
C31 C32 C33 C34 1.4(3)
C32 C33 C34 C35 -1.0(3)
C33 C34 C35 C36 -0.6(3)
C34 C35 C36 C31 1.6(2)
C34 C35 C36 C37 -175.53(17)
C32 C31 C36 C35 -1.2(2)
C30 C31 C36 C35 -178.43(14)
C32 C31 C36 C37 176.59(14)
C30 C31 C36 C37 -0.68(17)
C35 C36 C37 C38 0.7(3)
C31 C36 C37 C38 -176.67(18)
C35 C36 C37 C42 178.71(17)
C31 C36 C37 C42 1.34(17)
C42 C37 C38 C39 -1.0(3)
C36 C37 C38 C39 176.80(18)
C37 C38 C39 C40 0.9(3)
C38 C39 C40 C41 0.3(3)
C39 C40 C41 C42 -1.5(3)
C40 C41 C42 C37 1.3(3)
C40 C41 C42 C30 -175.00(16)
C38 C37 C42 C41 -0.1(2)
C36 C37 C42 C41 -178.40(15)
C38 C37 C42 C30 176.84(15)
C36 C37 C42 C30 -1.46(17)
O1 C30 C42 C41 58.2(2)
C31 C30 C42 C41 177.67(16)
O1 C30 C42 C37 -118.50(13)
C31 C30 C42 C37 1.01(16)
Al1 O2 C43 C55 40.8(3)
Al1 O2 C43 C44 158.87(17)
O2 C43 C44 C45 49.69(19)
C55 C43 C44 C45 175.82(14)
O2 C43 C44 C49 -131.31(12)
C55 C43 C44 C49 -5.19(14)
C49 C44 C45 C46 0.2(2)
C43 C44 C45 C46 179.08(14)
C44 C45 C46 C47 -0.9(2)
C45 C46 C47 C48 0.8(2)
C46 C47 C48 C49 -0.1(2)
C47 C48 C49 C44 -0.6(2)
C47 C48 C49 C50 176.65(14)
C45 C44 C49 C48 0.5(2)
C43 C44 C49 C48 -178.54(12)
C45 C44 C49 C50 -177.25(12)
C43 C44 C49 C50 3.66(15)
C48 C49 C50 C51 1.4(3)
C44 C49 C50 C51 178.86(15)
C48 C49 C50 C55 -177.88(14)
C44 C49 C50 C55 -0.38(15)
C55 C50 C51 C52 -0.1(2)
C49 C50 C51 C52 -179.30(15)
C50 C51 C52 C53 0.6(3)
C51 C52 C53 C54 -0.6(3)
C52 C53 C54 C55 0.2(3)
C53 C54 C55 C50 0.3(2)
C53 C54 C55 C43 -177.22(14)
C51 C50 C55 C54 -0.3(2)
C49 C50 C55 C54 179.02(12)
C51 C50 C55 C43 177.61(13)
C49 C50 C55 C43 -3.05(15)
O2 C43 C55 C54 -53.0(2)
C44 C43 C55 C54 -177.34(14)
O2 C43 C55 C50 129.27(12)
C44 C43 C55 C50 4.93(14)
